data_2225931
loop_
_publ_author_name
'Tursina, Anna I.'
'Cherviakov, Sergei G.'
'No\"el, Henri'
'Chernyshev, Vladimir V.'
'Seropegin, Yuri D.'

_publ_section_title
;
 Lanthanum ruthenium indide, La~21~Ru~9+<i>x~</i>In~5-<i>x~</i>
 (<i>x</i> = 1.2)
;
_journal_coeditor_code MG2098
_journal_issue 5
_journal_name_full 'Acta Crystallographica Section E'
_journal_page_first i40
_journal_paper_doi 10.1107/S1600536810014509
_journal_volume 66
_journal_year 2010
_chemical_formula_iupac 'La21 Ru10.16 In3.84'
_chemical_formula_sum 'In3.84 La21 Ru10.16'
_chemical_formula_weight 4384.89
_chemical_name_common 'lanthanum ruthenium indide'
_chemical_name_systematic
;
lanthanum ruthenium indium (21/10.2/3.8)
;
_space_group_IT_number 140
_symmetry_cell_setting tetragonal
_symmetry_space_group_name_Hall '-I 4 2c'
_symmetry_space_group_name_H-M 'I 4/m c m'
_atom_sites_solution_primary direct
_atom_sites_solution_secondary difmap
_audit_creation_method SHELXL97
_cell_angle_alpha 90.00
_cell_angle_beta 90.00
_cell_angle_gamma 90.00
_cell_formula_units_Z 4
_cell_length_a 12.1298(3)
_cell_length_b 12.1298(3)
_cell_length_c 25.9820(7)
_cell_measurement_reflns_used 12585
_cell_measurement_temperature 293(2)
_cell_measurement_theta_max 27.48
_cell_measurement_theta_min 2.91
_cell_volume 3822.78(17)
_computing_cell_refinement 'DENZO (Otwinowski & Minor, 1997)'
_computing_data_collection 'COLLECT (Nonius, 1998)'
_computing_data_reduction 'DENZO (Otwinowski & Minor, 1997)'
_computing_molecular_graphics 'DIAMOND (Brandenburg, 1999)'
_computing_publication_material 'SHELXL97 (Sheldrick, 2008)'
_computing_structure_refinement 'SHELXL97 (Sheldrick, 2008)'
_computing_structure_solution 'SHELXS97 (Sheldrick, 2008)'
_diffrn_ambient_temperature 293(2)
_diffrn_measured_fraction_theta_full 0.996
_diffrn_measured_fraction_theta_max 0.996
_diffrn_measurement_device_type 'Nonius KappaCCD diffractometer'
_diffrn_measurement_method '\f and \w scans'
_diffrn_radiation_monochromator graphite
_diffrn_radiation_source 'fine-focus sealed tube'
_diffrn_radiation_type MoK\a
_diffrn_radiation_wavelength 0.71073
_diffrn_reflns_av_R_equivalents 0.0872
_diffrn_reflns_av_sigmaI/netI 0.0241
_diffrn_reflns_limit_h_max 15
_diffrn_reflns_limit_h_min -15
_diffrn_reflns_limit_k_max 15
_diffrn_reflns_limit_k_min -15
_diffrn_reflns_limit_l_max 32
_diffrn_reflns_limit_l_min -33
_diffrn_reflns_number 22423
_diffrn_reflns_theta_full 27.49
_diffrn_reflns_theta_max 27.49
_diffrn_reflns_theta_min 3.71
_diffrn_standards_number 0
_exptl_absorpt_coefficient_mu 28.984
_exptl_absorpt_correction_T_max 0.2606
_exptl_absorpt_correction_T_min 0.2429
_exptl_absorpt_correction_type sphere
_exptl_absorpt_process_details '(WinGX; Farrugia, 1999)'
_exptl_crystal_colour metallic-dark-grey
_exptl_crystal_density_diffrn 7.619
_exptl_crystal_density_method 'not measured'
_exptl_crystal_description prism
_exptl_crystal_F_000 7329
_exptl_crystal_size_max 0.06
_exptl_crystal_size_mid 0.05
_exptl_crystal_size_min 0.05
_refine_diff_density_max 1.999
_refine_diff_density_min -2.739
_refine_ls_goodness_of_fit_ref 1.122
_refine_ls_matrix_type full
_refine_ls_number_parameters 53
_refine_ls_number_reflns 1202
_refine_ls_number_restraints 0
_refine_ls_restrained_S_all 1.122
_refine_ls_R_factor_all 0.0555
_refine_ls_R_factor_gt 0.0355
_refine_ls_shift/su_max 0.000
_refine_ls_shift/su_mean 0.000
_refine_ls_structure_factor_coef Fsqd
_refine_ls_weighting_details 'calc w=1/[\s^2^(Fo^2^)+(0.0131P)^2^+224.3566P] where P=(Fo^2^+2Fc^2^)/3'
_refine_ls_weighting_scheme calc
_refine_ls_wR_factor_gt 0.0569
_refine_ls_wR_factor_ref 0.0622
_reflns_number_gt 927
_reflns_number_total 1202
_reflns_threshold_expression I>2\s(I)
_cod_data_source_file mg2098.cif
_cod_data_source_block I
_cod_original_cell_volume 3822.79(17)
_cod_database_code 2225931
_cod_database_fobs_code 2225931

loop_
_symmetry_equiv_pos_as_xyz
'x, y, z'
'x, -y, -z+1/2'
'-x, -y, z'
'-x, y, -z+1/2'
'y, x, -z+1/2'
'y, -x, z'
'-y, x, z'
'-y, -x, -z+1/2'
'x+1/2, y+1/2, z+1/2'
'x+1/2, -y+1/2, -z+1'
'-x+1/2, -y+1/2, z+1/2'
'-x+1/2, y+1/2, -z+1'
'y+1/2, x+1/2, -z+1'
'y+1/2, -x+1/2, z+1/2'
'-y+1/2, x+1/2, z+1/2'
'-y+1/2, -x+1/2, -z+1'
'-x, -y, -z'
'-x, y, z-1/2'
'x, y, -z'
'x, -y, z-1/2'
'-y, -x, z-1/2'
'-y, x, -z'
'y, -x, -z'
'y, x, z-1/2'
'-x+1/2, -y+1/2, -z+1/2'
'-x+1/2, y+1/2, z'
'x+1/2, y+1/2, -z+1/2'
'x+1/2, -y+1/2, z'
'-y+1/2, -x+1/2, z'
'-y+1/2, x+1/2, -z+1/2'
'y+1/2, -x+1/2, -z+1/2'
'y+1/2, x+1/2, z'

loop_
_atom_site_type_symbol
_atom_site_label
_atom_site_fract_x
_atom_site_fract_y
_atom_site_fract_z
_atom_site_U_iso_or_equiv
_atom_site_adp_type
_atom_site_calc_flag
_atom_site_refinement_flags
_atom_site_occupancy
_atom_site_disorder_assembly
_atom_site_disorder_group
La La1 0.07818(5) 0.20842(5) 0.07297(2) 0.01886(15) Uani d . 1 . .
La La2 0.20391(6) 0.07950(6) 0.19170(2) 0.02653(17) Uani d . 1 . .
La La3 0.85106(8) 0.35106(8) 0.0000 0.0208(3) Uani d S 1 . .
La La4 0.0000 0.5000 0.10584(5) 0.0255(3) Uani d S 1 . .
La La5 0.0000 0.5000 0.2500 0.0615(8) Uani d S 1 . .
Ru Ru1 0.81308(11) 0.31308(11) 0.10986(6) 0.0429(4) Uani d S 1 . .
Ru Ru2 0.65628(8) 0.15628(8) 0.18661(5) 0.0287(4) Uani d SP 0.29(4) . .
Ru Ru3 0.59671(12) 0.09671(12) 0.0000 0.0247(4) Uani d S 1 . .
Ru Ru4 0.0000 0.0000 0.12798(6) 0.0207(4) Uani d S 1 . .
Ru Ru5 0.0000 0.0000 0.2500 0.0213(5) Uani d S 1 . .
In In1 0.65628(8) 0.15628(8) 0.18661(5) 0.0287(4) Uani d SP 0.71(4) . .
In In2 0.0000 0.0000 0.0000 0.0200(5) Uani d S 1 . .

loop_
_atom_site_aniso_label
_atom_site_aniso_U_11
_atom_site_aniso_U_22
_atom_site_aniso_U_33
_atom_site_aniso_U_12
_atom_site_aniso_U_13
_atom_site_aniso_U_23
La1 0.0226(3) 0.0185(3) 0.0154(3) -0.0006(3) 0.0001(2) 0.0002(2)
La2 0.0305(4) 0.0311(4) 0.0180(3) -0.0036(3) 0.0003(3) -0.0001(3)
La3 0.0218(4) 0.0218(4) 0.0188(6) 0.0021(6) 0.000 0.000
La4 0.0260(4) 0.0260(4) 0.0247(7) 0.0035(6) 0.000 0.000
La5 0.0793(13) 0.0793(13) 0.0258(12) 0.000 0.000 0.000
Ru1 0.0471(6) 0.0471(6) 0.0345(8) 0.0213(8) -0.0168(6) -0.0168(6)
Ru2 0.0244(5) 0.0244(5) 0.0372(8) 0.0073(5) -0.0070(4) -0.0070(4)
Ru3 0.0270(6) 0.0270(6) 0.0202(9) 0.0055(8) 0.000 0.000
Ru4 0.0195(5) 0.0195(5) 0.0232(9) 0.000 0.000 0.000
Ru5 0.0199(8) 0.0199(8) 0.0241(12) 0.000 0.000 0.000
In1 0.0244(5) 0.0244(5) 0.0372(8) 0.0073(5) -0.0070(4) -0.0070(4)
In2 0.0206(7) 0.0206(7) 0.0190(10) 0.000 0.000 0.000

loop_
_atom_type_symbol
_atom_type_description
_atom_type_scat_dispersion_real
_atom_type_scat_dispersion_imag
_atom_type_scat_source
In In -0.7276 1.3100 'International Tables Vol C Tables 4.2.6.8 and 6.1.1.4'
La La -0.2871 2.4523 'International Tables Vol C Tables 4.2.6.8 and 6.1.1.4'
Ru Ru -1.2594 0.8363 'International Tables Vol C Tables 4.2.6.8 and 6.1.1.4'

loop_
_geom_angle_atom_site_label_1
_geom_angle_atom_site_label_2
_geom_angle_atom_site_label_3
_geom_angle_site_symmetry_1
_geom_angle_site_symmetry_3
_geom_angle
_geom_angle_publ_flag
Ru1 La1 Ru3 28_455 10_454 101.28(4) ?
Ru1 La1 Ru4 28_455 . 94.19(3) ?
Ru3 La1 Ru4 10_454 . 163.46(3) ?
Ru1 La1 In2 28_455 . 112.81(4) ?
Ru3 La1 In2 10_454 . 104.998(19) ?
Ru4 La1 In2 . . 62.97(3) ?
Ru1 La1 In1 28_455 28_455 61.19(4) ?
Ru3 La1 In1 10_454 28_455 98.12(2) ?
Ru4 La1 In1 . 28_455 94.43(3) ?
In2 La1 In1 . 28_455 156.88(2) ?
Ru1 La1 Ru2 28_455 28_455 61.19(4) ?
Ru3 La1 Ru2 10_454 28_455 98.12(2) ?
Ru4 La1 Ru2 . 28_455 94.43(3) ?
In2 La1 Ru2 . 28_455 156.88(2) ?
In1 La1 Ru2 28_455 28_455 0.00(2) ?
Ru1 La1 Ru1 28_455 1_455 142.38(5) ?
Ru3 La1 Ru1 10_454 1_455 87.58(5) ?
Ru4 La1 Ru1 . 1_455 83.66(3) ?
In2 La1 Ru1 . 1_455 99.62(3) ?
In1 La1 Ru1 28_455 1_455 81.47(3) ?
Ru2 La1 Ru1 28_455 1_455 81.47(3) ?
Ru1 La1 La2 28_455 7 103.08(4) ?
Ru3 La1 La2 10_454 7 125.52(4) ?
Ru4 La1 La2 . 7 55.00(3) ?
In2 La1 La2 . 7 108.99(2) ?
In1 La1 La2 28_455 7 55.539(19) ?
Ru2 La1 La2 28_455 7 55.539(19) ?
Ru1 La1 La2 1_455 7 46.06(3) ?
Ru1 La1 La1 28_455 29 52.66(2) ?
Ru3 La1 La1 10_454 29 52.959(19) ?
Ru4 La1 La1 . 29 143.57(2) ?
In2 La1 La1 . 29 138.165(11) ?
In1 La1 La1 28_455 29 58.553(15) ?
Ru2 La1 La1 28_455 29 58.553(15) ?
Ru1 La1 La1 1_455 29 112.56(3) ?
La2 La1 La1 7 29 112.533(15) ?
Ru1 La1 La4 28_455 . 104.32(3) ?
Ru3 La1 La4 10_454 . 55.15(3) ?
Ru4 La1 La4 . . 126.43(3) ?
In2 La1 La4 . . 141.15(2) ?
In1 La1 La4 28_455 . 55.73(3) ?
Ru2 La1 La4 28_455 . 55.73(3) ?
Ru1 La1 La4 1_455 . 51.71(3) ?
La2 La1 La4 7 . 71.84(2) ?
La1 La1 La4 29 . 60.869(10) ?
Ru1 La1 La3 28_455 1_455 152.94(3) ?
Ru3 La1 La3 10_454 1_455 51.86(3) ?
Ru4 La1 La3 . 1_455 112.87(3) ?
In2 La1 La3 . 1_455 81.52(2) ?
In1 La1 La3 28_455 1_455 113.98(3) ?
Ru2 La1 La3 28_455 1_455 113.98(3) ?
Ru1 La1 La3 1_455 1_455 46.85(3) ?
La2 La1 La3 7 1_455 92.826(19) ?
La1 La1 La3 29 1_455 101.09(2) ?
La4 La1 La3 . 1_455 59.84(2) ?
Ru1 La1 La2 28_455 . 47.47(3) ?
Ru3 La1 La2 10_454 . 143.25(3) ?
Ru4 La1 La2 . . 53.21(3) ?
In2 La1 La2 . . 105.542(19) ?
In1 La1 La2 28_455 . 52.97(2) ?
Ru2 La1 La2 28_455 . 52.97(2) ?
Ru1 La1 La2 1_455 . 106.86(3) ?
La2 La1 La2 7 . 60.85(2) ?
La1 La1 La2 29 . 90.414(15) ?
La4 La1 La2 . . 107.79(3) ?
La3 La1 La2 1_455 . 153.67(2) ?
Ru1 La1 La1 28_455 19 108.52(3) ?
Ru3 La1 La1 10_454 19 51.393(19) ?
Ru4 La1 La1 . 19 117.89(3) ?
In2 La1 La1 . 19 54.924(10) ?
In1 La1 La1 28_455 19 147.308(15) ?
Ru2 La1 La1 28_455 19 147.308(15) ?
Ru1 La1 La1 1_455 19 105.49(3) ?
La2 La1 La1 7 19 148.189(14) ?
La1 La1 La1 29 19 90.0 ?
La4 La1 La1 . 19 103.13(2) ?
La3 La1 La1 1_455 19 59.766(9) ?
La2 La1 La1 . 19 144.697(13) ?
Ru1 La1 La1 28_455 7 145.48(3) ?
Ru3 La1 La1 10_454 7 112.90(3) ?
Ru4 La1 La1 . 7 51.321(13) ?
In2 La1 La1 . 7 54.641(5) ?
In1 La1 La1 28_455 7 116.06(2) ?
Ru2 La1 La1 28_455 7 116.06(2) ?
Ru1 La1 La1 1_455 7 47.96(3) ?
La2 La1 La1 7 7 60.927(16) ?
La1 La1 La1 29 7 159.439(14) ?
La4 La1 La1 . 7 99.18(2) ?
La3 La1 La1 1_455 7 61.58(3) ?
La2 La1 La1 . 7 101.314(14) ?
La1 La1 La1 19 7 90.0 ?
Ru1 La1 La1 28_455 6 62.01(3) ?
Ru3 La1 La1 10_454 6 132.66(4) ?
Ru4 La1 La1 . 6 51.321(13) ?
In2 La1 La1 . 6 54.641(5) ?
In1 La1 La1 28_455 6 108.31(3) ?
Ru2 La1 La1 28_455 6 108.31(3) ?
Ru1 La1 La1 1_455 6 133.87(3) ?
La2 La1 La1 7 6 101.787(14) ?
La1 La1 La1 29 6 110.561(14) ?
La4 La1 La1 . 6 163.89(2) ?
La3 La1 La1 1_455 6 136.140(19) ?
La2 La1 La1 . 6 57.072(15) ?
La1 La1 La1 19 6 90.0 ?
La1 La1 La1 7 6 90.0 ?
Ru1 La1 La3 28_455 10_454 48.24(4) ?
Ru3 La1 La3 10_454 10_454 77.10(4) ?
Ru4 La1 La3 . 10_454 109.84(2) ?
In2 La1 La3 . 10_454 79.748(13) ?
In1 La1 La3 28_455 10_454 105.53(2) ?
Ru2 La1 La3 28_455 10_454 105.53(2) ?
Ru1 La1 La3 1_455 10_454 163.83(3) ?
La2 La1 La3 7 10_454 149.48(2) ?
La1 La1 La3 29 10_454 61.869(12) ?
La4 La1 La3 . 10_454 120.05(2) ?
La3 La1 La3 1_455 10_454 117.600(15) ?
La2 La1 La3 . 10_454 88.72(2) ?
La1 La1 La3 19 10_454 60.766(12) ?
La1 La1 La3 7 10_454 134.374(13) ?
La1 La1 La3 6 10_454 58.54(2) ?
Ru1 La2 Ru5 28_455 . 153.94(4) ?
Ru1 La2 Ru4 28_455 . 96.58(4) ?
Ru5 La2 Ru4 . . 61.66(3) ?
Ru1 La2 In1 28_455 28_455 66.35(5) ?
Ru5 La2 In1 . 28_455 100.77(3) ?
Ru4 La2 In1 . 28_455 98.14(2) ?
Ru1 La2 Ru2 28_455 28_455 66.35(5) ?
Ru5 La2 Ru2 . 28_455 100.77(3) ?
Ru4 La2 Ru2 . 28_455 98.14(2) ?
In1 La2 Ru2 28_455 28_455 0.00(5) ?
Ru1 La2 In1 28_455 3_655 97.34(5) ?
Ru5 La2 In1 . 3_655 99.26(3) ?
Ru4 La2 In1 . 3_655 96.72(3) ?
In1 La2 In1 28_455 3_655 159.05(3) ?
Ru2 La2 In1 28_455 3_655 159.05(3) ?
Ru1 La2 Ru2 28_455 3_655 97.34(5) ?
Ru5 La2 Ru2 . 3_655 99.26(3) ?
Ru4 La2 Ru2 . 3_655 96.72(3) ?
In1 La2 Ru2 28_455 3_655 159.05(3) ?
Ru2 La2 Ru2 28_455 3_655 159.05(3) ?
In1 La2 Ru2 3_655 3_655 0.00(5) ?
Ru1 La2 La2 28_455 2 152.02(3) ?
Ru5 La2 La2 . 2 54.020(13) ?
Ru4 La2 La2 . 2 106.31(3) ?
In1 La2 La2 28_455 2 124.21(4) ?
Ru2 La2 La2 28_455 2 124.21(4) ?
In1 La2 La2 3_655 2 64.66(3) ?
Ru2 La2 La2 3_655 2 64.66(3) ?
Ru1 La2 La1 28_455 6 66.18(3) ?
Ru5 La2 La1 . 6 105.49(2) ?
Ru4 La2 La1 . 6 53.12(3) ?
In1 La2 La1 28_455 6 119.10(3) ?
Ru2 La2 La1 28_455 6 119.10(3) ?
In1 La2 La1 3_655 6 60.38(3) ?
Ru2 La2 La1 3_655 6 60.38(3) ?
La2 La2 La1 2 6 115.72(3) ?
Ru1 La2 La2 28_455 5 128.22(4) ?
Ru5 La2 La2 . 5 52.682(13) ?
Ru4 La2 La2 . 5 103.66(3) ?
In1 La2 La2 28_455 5 63.93(3) ?
Ru2 La2 La2 28_455 5 63.93(3) ?
In1 La2 La2 3_655 5 126.15(4) ?
Ru2 La2 La2 3_655 5 126.15(4) ?
La2 La2 La2 2 5 61.90(2) ?
La1 La2 La2 6 5 156.27(2) ?
Ru1 La2 In1 28_455 4_655 108.17(3) ?
Ru5 La2 In1 . 4_655 91.53(2) ?
Ru4 La2 In1 . 4_655 152.93(4) ?
In1 La2 In1 28_455 4_655 82.45(3) ?
Ru2 La2 In1 28_455 4_655 82.45(3) ?
In1 La2 In1 3_655 4_655 90.96(4) ?
Ru2 La2 In1 3_655 4_655 90.96(4) ?
La2 La2 In1 2 4_655 54.223(18) ?
La1 La2 In1 6 4_655 148.25(3) ?
La2 La2 In1 5 4_655 52.17(2) ?
Ru1 La2 Ru2 28_455 4_655 108.17(3) ?
Ru5 La2 Ru2 . 4_655 91.53(2) ?
Ru4 La2 Ru2 . 4_655 152.93(4) ?
In1 La2 Ru2 28_455 4_655 82.45(3) ?
Ru2 La2 Ru2 28_455 4_655 82.45(3) ?
In1 La2 Ru2 3_655 4_655 90.96(4) ?
Ru2 La2 Ru2 3_655 4_655 90.96(4) ?
La2 La2 Ru2 2 4_655 54.223(18) ?
La1 La2 Ru2 6 4_655 148.25(3) ?
La2 La2 Ru2 5 4_655 52.17(2) ?
In1 La2 Ru2 4_655 4_655 0.00(2) ?
Ru1 La2 La2 28_455 29 48.86(3) ?
Ru5 La2 La2 . 29 142.682(13) ?
Ru4 La2 La2 . 29 140.98(2) ?
In1 La2 La2 28_455 29 55.251(18) ?
Ru2 La2 La2 28_455 29 55.251(18) ?
In1 La2 La2 3_655 29 104.32(2) ?
Ru2 La2 La2 3_655 29 104.32(2) ?
La2 La2 La2 2 29 112.316(14) ?
La1 La2 La2 6 29 111.218(15) ?
La2 La2 La2 5 29 90.0 ?
In1 La2 La2 4_655 29 59.923(14) ?
Ru2 La2 La2 4_655 29 59.923(14) ?
Ru1 La2 La2 28_455 6 127.67(3) ?
Ru5 La2 La2 . 6 52.110(5) ?
Ru4 La2 La2 . 6 53.130(14) ?
In1 La2 La2 28_455 6 146.01(3) ?
Ru2 La2 La2 28_455 6 146.01(3) ?
In1 La2 La2 3_655 6 54.40(3) ?
Ru2 La2 La2 3_655 6 54.40(3) ?
La2 La2 La2 2 6 60.55(2) ?
La1 La2 La2 6 6 61.549(16) ?
La2 La2 La2 5 6 102.075(5) ?
In1 La2 La2 4_655 6 114.454(19) ?
Ru2 La2 La2 4_655 6 114.454(19) ?
La2 La2 La2 29 6 158.701(16) ?
Ru1 La2 La2 28_455 7 104.12(4) ?
Ru5 La2 La2 . 7 52.110(5) ?
Ru4 La2 La2 . 7 53.130(14) ?
In1 La2 La2 28_455 7 56.11(3) ?
Ru2 La2 La2 28_455 7 56.11(3) ?
In1 La2 La2 3_655 7 144.30(3) ?
Ru2 La2 La2 3_655 7 144.30(3) ?
La2 La2 La2 2 7 102.465(5) ?
La1 La2 La2 6 7 103.037(14) ?
La2 La2 La2 5 7 57.55(2) ?
In1 La2 La2 4_655 7 108.54(3) ?
Ru2 La2 La2 4_655 7 108.54(3) ?
La2 La2 La2 29 7 111.299(16) ?
La2 La2 La2 6 7 90.0 ?
Ru1 La2 La1 28_455 . 51.96(3) ?
Ru5 La2 La1 . . 102.03(2) ?
Ru4 La2 La1 . . 51.44(2) ?
In1 La2 La1 28_455 . 59.24(3) ?
Ru2 La2 La1 28_455 . 59.24(3) ?
In1 La2 La1 3_655 . 121.93(3) ?
Ru2 La2 La1 3_655 . 121.93(3) ?
La2 La2 La1 2 . 155.591(17) ?
La1 La2 La1 6 . 62.001(19) ?
La2 La2 La1 5 . 109.54(3) ?
In1 La2 La1 4_655 . 140.96(3) ?
Ru2 La2 La1 4_655 . 140.96(3) ?
La2 La2 La1 29 . 89.586(15) ?
La2 La2 La1 6 . 102.512(13) ?
La2 La2 La1 7 . 57.604(16) ?
Ru1 La2 La5 28_455 25 88.59(4) ?
Ru5 La2 La5 . 25 117.455(19) ?
Ru4 La2 La5 . 25 146.38(2) ?
In1 La2 La5 28_455 25 114.20(2) ?
Ru2 La2 La5 28_455 25 114.20(2) ?
In1 La2 La5 3_655 25 49.67(2) ?
Ru2 La2 La5 3_655 25 49.67(2) ?
La2 La2 La5 2 25 63.435(9) ?
La1 La2 La5 6 25 100.404(19) ?
La2 La2 La5 5 25 98.84(2) ?
In1 La2 La5 4_655 25 47.88(2) ?
Ru2 La2 La5 4_655 25 47.88(2) ?
La2 La2 La5 29 25 62.442(10) ?
La2 La2 La5 6 25 98.03(2) ?
La2 La2 La5 7 25 156.280(13) ?
La1 La2 La5 . 25 140.19(2) ?
Ru1 La2 La4 28_455 26_545 47.69(4) ?
Ru5 La2 La4 . 26_545 148.76(2) ?
Ru4 La2 La4 . 26_545 108.30(3) ?
In1 La2 La4 28_455 26_545 110.16(3) ?
Ru2 La2 La4 28_455 26_545 110.16(3) ?
In1 La2 La4 3_655 26_545 50.68(2) ?
Ru2 La2 La4 3_655 26_545 50.68(2) ?
La2 La2 La4 2 26_545 108.33(2) ?
La1 La2 La4 6 26_545 55.473(19) ?
La2 La2 La4 5 26_545 148.03(2) ?
In1 La2 La4 4_655 26_545 96.65(3) ?
Ru2 La2 La4 4_655 26_545 96.65(3) ?
La2 La2 La4 29 26_545 64.635(10) ?
La2 La2 La4 6 26_545 97.43(2) ?
La2 La2 La4 7 26_545 147.966(18) ?
La1 La2 La4 . 26_545 90.36(2) ?
La5 La2 La4 25 26_545 53.123(17) ?
Ru1 La3 Ru1 19 . 154.28(9) ?
Ru1 La3 Ru3 19 10_554 100.76(4) ?
Ru1 La3 Ru3 . 10_554 100.76(4) ?
Ru1 La3 Ru3 19 26_655 100.76(4) ?
Ru1 La3 Ru3 . 26_655 100.76(4) ?
Ru3 La3 Ru3 10_554 26_655 65.99(7) ?
Ru1 La3 La4 19 1_655 149.96(5) ?
Ru1 La3 La4 . 1_655 55.75(4) ?
Ru3 La3 La4 10_554 1_655 55.19(2) ?
Ru3 La3 La4 26_655 1_655 55.19(2) ?
Ru1 La3 La4 19 17_665 55.75(4) ?
Ru1 La3 La4 . 17_665 149.96(5) ?
Ru3 La3 La4 10_554 17_665 55.19(2) ?
Ru3 La3 La4 26_655 17_665 55.19(2) ?
La4 La3 La4 1_655 17_665 94.21(4) ?
Ru1 La3 La1 19 1_655 122.257(9) ?
Ru1 La3 La1 . 1_655 63.380(15) ?
Ru3 La3 La1 10_554 1_655 51.68(3) ?
Ru3 La3 La1 26_655 1_655 107.30(4) ?
La4 La3 La1 1_655 1_655 60.009(14) ?
La4 La3 La1 17_665 1_655 103.76(3) ?
Ru1 La3 La1 19 13_554 63.380(15) ?
Ru1 La3 La1 . 13_554 122.257(9) ?
Ru3 La3 La1 10_554 13_554 107.30(4) ?
Ru3 La3 La1 26_655 13_554 51.68(3) ?
La4 La3 La1 1_655 13_554 103.76(3) ?
La4 La3 La1 17_665 13_554 60.009(14) ?
La1 La3 La1 1_655 13_554 157.81(4) ?
Ru1 La3 La1 19 19_655 63.380(15) ?
Ru1 La3 La1 . 19_655 122.257(9) ?
Ru3 La3 La1 10_554 19_655 51.68(3) ?
Ru3 La3 La1 26_655 19_655 107.30(4) ?
La4 La3 La1 1_655 19_655 103.76(3) ?
La4 La3 La1 17_665 19_655 60.009(14) ?
La1 La3 La1 1_655 19_655 60.467(19) ?
La1 La3 La1 13_554 19_655 114.76(2) ?
Ru1 La3 La1 19 32 122.257(9) ?
Ru1 La3 La1 . 32 63.380(15) ?
Ru3 La3 La1 10_554 32 107.30(4) ?
Ru3 La3 La1 26_655 32 51.68(3) ?
La4 La3 La1 1_655 32 60.009(14) ?
La4 La3 La1 17_665 32 103.76(3) ?
La1 La3 La1 1_655 32 114.76(2) ?
La1 La3 La1 13_554 32 60.467(19) ?
La1 La3 La1 19_655 32 157.81(4) ?
Ru1 La3 La1 19 10_554 50.24(3) ?
Ru1 La3 La1 . 10_554 108.22(4) ?
Ru3 La3 La1 10_554 10_554 150.765(12) ?
Ru3 La3 La1 26_655 10_554 111.05(3) ?
La4 La3 La1 1_655 10_554 149.047(11) ?
La4 La3 La1 17_665 10_554 98.166(15) ?
La1 La3 La1 1_655 10_554 141.66(3) ?
La1 La3 La1 13_554 10_554 59.886(19) ?
La1 La3 La1 19_655 10_554 107.008(19) ?
La1 La3 La1 32 10_554 89.43(2) ?
Ru1 La3 La1 19 22_655 50.24(3) ?
Ru1 La3 La1 . 22_655 108.22(4) ?
Ru3 La3 La1 10_554 22_655 111.04(3) ?
Ru3 La3 La1 26_655 22_655 150.765(12) ?
La4 La3 La1 1_655 22_655 149.047(11) ?
La4 La3 La1 17_665 22_655 98.166(15) ?
La1 La3 La1 1_655 22_655 89.43(2) ?
La1 La3 La1 13_554 22_655 107.008(19) ?
La1 La3 La1 19_655 22_655 59.886(19) ?
La1 La3 La1 32 22_655 141.66(3) ?
La1 La3 La1 10_554 22_655 56.26(2) ?
Ru1 La3 La1 19 28 108.22(4) ?
Ru1 La3 La1 . 28 50.24(3) ?
Ru3 La3 La1 10_554 28 150.765(12) ?
Ru3 La3 La1 26_655 28 111.05(3) ?
La4 La3 La1 1_655 28 98.166(15) ?
La4 La3 La1 17_665 28 149.047(11) ?
La1 La3 La1 1_655 28 107.008(19) ?
La1 La3 La1 13_554 28 89.43(2) ?
La1 La3 La1 19_655 28 141.66(3) ?
La1 La3 La1 32 28 59.886(19) ?
La1 La3 La1 10_554 28 58.47(2) ?
La1 La3 La1 22_655 28 85.50(3) ?
Ru1 La3 La1 19 7_655 108.22(4) ?
Ru1 La3 La1 . 7_655 50.24(3) ?
Ru3 La3 La1 10_554 7_655 111.04(3) ?
Ru3 La3 La1 26_655 7_655 150.765(12) ?
La4 La3 La1 1_655 7_655 98.166(15) ?
La4 La3 La1 17_665 7_655 149.047(11) ?
La1 La3 La1 1_655 7_655 59.886(19) ?
La1 La3 La1 13_554 7_655 141.66(3) ?
La1 La3 La1 19_655 7_655 89.43(2) ?
La1 La3 La1 32 7_655 107.008(19) ?
La1 La3 La1 10_554 7_655 85.50(3) ?
La1 La3 La1 22_655 7_655 58.47(2) ?
La1 La3 La1 28 7_655 56.26(2) ?
Ru1 La4 Ru1 3_665 1_455 176.27(8) ?
Ru1 La4 Ru3 3_665 26 91.60(3) ?
Ru1 La4 Ru3 1_455 26 91.60(3) ?
Ru1 La4 Ru3 3_665 10_454 91.60(3) ?
Ru1 La4 Ru3 1_455 10_454 91.60(3) ?
Ru3 La4 Ru3 26 10_454 62.20(7) ?
Ru1 La4 In1 3_665 28_455 88.85(2) ?
Ru1 La4 In1 1_455 28_455 88.85(2) ?
Ru3 La4 In1 26 28_455 159.16(5) ?
Ru3 La4 In1 10_454 28_455 96.95(4) ?
Ru1 La4 In1 3_665 26 88.85(2) ?
Ru1 La4 In1 1_455 26 88.85(2) ?
Ru3 La4 In1 26 26 96.95(4) ?
Ru3 La4 In1 10_454 26 159.16(5) ?
In1 La4 In1 28_455 26 103.89(6) ?
Ru1 La4 Ru2 3_665 28_455 88.85(2) ?
Ru1 La4 Ru2 1_455 28_455 88.85(2) ?
Ru3 La4 Ru2 26 28_455 159.16(5) ?
Ru3 La4 Ru2 10_454 28_455 96.95(4) ?
In1 La4 Ru2 28_455 28_455 0.00(4) ?
In1 La4 Ru2 26 28_455 103.89(6) ?
Ru1 La4 Ru2 3_665 26 88.85(2) ?
Ru1 La4 Ru2 1_455 26 88.85(2) ?
Ru3 La4 Ru2 26 26 96.95(4) ?
Ru3 La4 Ru2 10_454 26 159.16(5) ?
In1 La4 Ru2 28_455 26 103.89(6) ?
In1 La4 Ru2 26 26 0.00(4) ?
Ru2 La4 Ru2 28_455 26 103.89(6) ?
Ru1 La4 La5 3_665 . 88.13(4) ?
Ru1 La4 La5 1_455 . 88.13(4) ?
Ru3 La4 La5 26 . 148.90(3) ?
Ru3 La4 La5 10_454 . 148.90(3) ?
In1 La4 La5 28_455 . 51.94(3) ?
In1 La4 La5 26 . 51.94(3) ?
Ru2 La4 La5 28_455 . 51.94(3) ?
Ru2 La4 La5 26 . 51.94(3) ?
Ru1 La4 La3 3_665 1_455 134.76(5) ?
Ru1 La4 La3 1_455 1_455 48.97(3) ?
Ru3 La4 La3 26 1_455 51.15(3) ?
Ru3 La4 La3 10_454 1_455 51.15(3) ?
In1 La4 La3 28_455 1_455 116.846(17) ?
In1 La4 La3 26 1_455 116.845(17) ?
Ru2 La4 La3 28_455 1_455 116.846(17) ?
Ru2 La4 La3 26 1_455 116.845(17) ?
La5 La4 La3 . 1_455 137.10(2) ?
Ru1 La4 La3 3_665 17_665 48.97(3) ?
Ru1 La4 La3 1_455 17_665 134.76(5) ?
Ru3 La4 La3 26 17_665 51.15(3) ?
Ru3 La4 La3 10_454 17_665 51.15(3) ?
In1 La4 La3 28_455 17_665 116.845(17) ?
In1 La4 La3 26 17_665 116.845(17) ?
Ru2 La4 La3 28_455 17_665 116.845(17) ?
Ru2 La4 La3 26 17_665 116.845(17) ?
La5 La4 La3 . 17_665 137.10(2) ?
La3 La4 La3 1_455 17_665 85.79(4) ?
Ru1 La4 La1 3_665 . 119.600(14) ?
Ru1 La4 La1 1_455 . 61.370(13) ?
Ru3 La4 La1 26 . 103.96(4) ?
Ru3 La4 La1 10_454 . 50.94(3) ?
In1 La4 La1 28_455 . 58.39(2) ?
In1 La4 La1 26 . 143.53(3) ?
Ru2 La4 La1 28_455 . 58.39(2) ?
Ru2 La4 La1 26 . 143.53(3) ?
La5 La4 La1 . . 103.13(2) ?
La3 La4 La1 1_455 . 60.151(15) ?
La3 La4 La1 17_665 . 99.50(3) ?
Ru1 La4 La1 3_665 29 61.370(13) ?
Ru1 La4 La1 1_455 29 119.600(14) ?
Ru3 La4 La1 26 29 103.96(4) ?
Ru3 La4 La1 10_454 29 50.94(3) ?
In1 La4 La1 28_455 29 58.39(2) ?
In1 La4 La1 26 29 143.53(3) ?
Ru2 La4 La1 28_455 29 58.39(2) ?
Ru2 La4 La1 26 29 143.53(3) ?
La5 La4 La1 . 29 103.13(2) ?
La3 La4 La1 1_455 29 99.50(3) ?
La3 La4 La1 17_665 29 60.151(15) ?
La1 La4 La1 . 29 58.26(2) ?
Ru1 La4 La1 3_665 32_455 119.600(14) ?
Ru1 La4 La1 1_455 32_455 61.370(13) ?
Ru3 La4 La1 26 32_455 50.94(3) ?
Ru3 La4 La1 10_454 32_455 103.96(4) ?
In1 La4 La1 28_455 32_455 143.53(3) ?
In1 La4 La1 26 32_455 58.39(2) ?
Ru2 La4 La1 28_455 32_455 143.53(3) ?
Ru2 La4 La1 26 32_455 58.39(2) ?
La5 La4 La1 . 32_455 103.13(2) ?
La3 La4 La1 1_455 32_455 60.151(15) ?
La3 La4 La1 17_665 32_455 99.50(3) ?
La1 La4 La1 . 32_455 115.02(2) ?
La1 La4 La1 29 32_455 153.75(4) ?
Ru1 La4 La1 3_665 3_565 61.370(13) ?
Ru1 La4 La1 1_455 3_565 119.600(14) ?
Ru3 La4 La1 26 3_565 50.94(3) ?
Ru3 La4 La1 10_454 3_565 103.96(4) ?
In1 La4 La1 28_455 3_565 143.53(3) ?
In1 La4 La1 26 3_565 58.39(2) ?
Ru2 La4 La1 28_455 3_565 143.53(3) ?
Ru2 La4 La1 26 3_565 58.39(2) ?
La5 La4 La1 . 3_565 103.13(2) ?
La3 La4 La1 1_455 3_565 99.50(3) ?
La3 La4 La1 17_665 3_565 60.151(15) ?
La1 La4 La1 . 3_565 153.75(4) ?
La1 La4 La1 29 3_565 115.02(2) ?
La1 La4 La1 32_455 3_565 58.26(2) ?
Ru1 La4 La2 3_665 6_565 40.60(3) ?
Ru1 La4 La2 1_455 6_565 136.53(4) ?
Ru3 La4 La2 26 6_565 102.66(2) ?
Ru3 La4 La2 10_454 6_565 131.435(17) ?
In1 La4 La2 28_455 6_565 91.16(3) ?
In1 La4 La2 26 6_565 49.124(14) ?
Ru2 La4 La2 28_455 6_565 91.16(3) ?
Ru2 La4 La2 26 6_565 49.124(14) ?
La5 La4 La2 . 6_565 59.041(17) ?
La3 La4 La2 1_455 6_565 151.947(19) ?
La3 La4 La2 17_665 6_565 82.601(16) ?
La1 La4 La2 . 6_565 147.12(2) ?
La1 La4 La2 29 6_565 96.692(16) ?
La1 La4 La2 32_455 6_565 96.726(16) ?
La1 La4 La2 3_565 6_565 52.689(13) ?
Ru1 La4 La2 3_665 26 40.60(3) ?
Ru1 La4 La2 1_455 26 136.53(4) ?
Ru3 La4 La2 26 26 131.435(17) ?
Ru3 La4 La2 10_454 26 102.66(2) ?
In1 La4 La2 28_455 26 49.124(14) ?
In1 La4 La2 26 26 91.16(3) ?
Ru2 La4 La2 28_455 26 49.124(14) ?
Ru2 La4 La2 26 26 91.16(3) ?
La5 La4 La2 . 26 59.041(17) ?
La3 La4 La2 1_455 26 151.947(19) ?
La3 La4 La2 17_665 26 82.601(16) ?
La1 La4 La2 . 26 96.726(16) ?
La1 La4 La2 29 26 52.689(13) ?
La1 La4 La2 32_455 26 147.12(2) ?
La1 La4 La2 3_565 26 96.692(16) ?
La2 La4 La2 6_565 26 50.73(2) ?
Ru1 La4 La2 3_665 7 136.53(4) ?
Ru1 La4 La2 1_455 7 40.60(3) ?
Ru3 La4 La2 26 7 131.435(17) ?
Ru3 La4 La2 10_454 7 102.66(2) ?
In1 La4 La2 28_455 7 49.124(14) ?
In1 La4 La2 26 7 91.16(3) ?
Ru2 La4 La2 28_455 7 49.124(14) ?
Ru2 La4 La2 26 7 91.16(3) ?
La5 La4 La2 . 7 59.041(17) ?
La3 La4 La2 1_455 7 82.601(16) ?
La3 La4 La2 17_665 7 151.947(19) ?
La1 La4 La2 . 7 52.689(13) ?
La1 La4 La2 29 7 96.726(16) ?
La1 La4 La2 32_455 7 96.692(16) ?
La1 La4 La2 3_565 7 147.12(2) ?
La2 La4 La2 6_565 7 118.08(3) ?
La2 La4 La2 26 7 95.95(3) ?
Ru1 La4 La2 3_665 28_455 136.53(4) ?
Ru1 La4 La2 1_455 28_455 40.60(3) ?
Ru3 La4 La2 26 28_455 102.66(2) ?
Ru3 La4 La2 10_454 28_455 131.435(17) ?
In1 La4 La2 28_455 28_455 91.16(3) ?
In1 La4 La2 26 28_455 49.124(14) ?
Ru2 La4 La2 28_455 28_455 91.16(3) ?
Ru2 La4 La2 26 28_455 49.124(14) ?
La5 La4 La2 . 28_455 59.041(17) ?
La3 La4 La2 1_455 28_455 82.601(16) ?
La3 La4 La2 17_665 28_455 151.947(19) ?
La1 La4 La2 . 28_455 96.692(16) ?
La1 La4 La2 29 28_455 147.12(2) ?
La1 La4 La2 32_455 28_455 52.689(13) ?
La1 La4 La2 3_565 28_455 96.726(16) ?
La2 La4 La2 6_565 28_455 95.95(3) ?
La2 La4 La2 26 28_455 118.08(3) ?
La2 La4 La2 7 28_455 50.73(2) ?
In1 La5 Ru2 27_455 27_455 0.00(5) ?
In1 La5 In1 27_455 25 116.87(4) ?
Ru2 La5 In1 27_455 25 116.87(4) ?
In1 La5 Ru2 27_455 25 116.87(4) ?
Ru2 La5 Ru2 27_455 25 116.87(4) ?
In1 La5 Ru2 25 25 0.00(5) ?
In1 La5 In1 27_455 28_455 105.90(2) ?
Ru2 La5 In1 27_455 28_455 105.90(2) ?
In1 La5 In1 25 28_455 105.90(2) ?
Ru2 La5 In1 25 28_455 105.90(2) ?
In1 La5 In1 27_455 26 105.90(2) ?
Ru2 La5 In1 27_455 26 105.90(2) ?
In1 La5 In1 25 26 105.90(2) ?
Ru2 La5 In1 25 26 105.90(2) ?
In1 La5 In1 28_455 26 116.87(4) ?
In1 La5 Ru2 27_455 28_455 105.90(2) ?
Ru2 La5 Ru2 27_455 28_455 105.90(2) ?
In1 La5 Ru2 25 28_455 105.90(2) ?
Ru2 La5 Ru2 25 28_455 105.90(2) ?
In1 La5 Ru2 28_455 28_455 0.00(5) ?
In1 La5 Ru2 26 28_455 116.87(4) ?
In1 La5 Ru2 27_455 26 105.90(2) ?
Ru2 La5 Ru2 27_455 26 105.90(2) ?
In1 La5 Ru2 25 26 105.90(2) ?
Ru2 La5 Ru2 25 26 105.90(2) ?
In1 La5 Ru2 28_455 26 116.87(4) ?
In1 La5 Ru2 26 26 0.00(5) ?
Ru2 La5 Ru2 28_455 26 116.87(4) ?
In1 La5 La4 27_455 2_565 58.44(2) ?
Ru2 La5 La4 27_455 2_565 58.44(2) ?
In1 La5 La4 25 2_565 58.44(2) ?
Ru2 La5 La4 25 2_565 58.44(2) ?
In1 La5 La4 28_455 2_565 121.56(2) ?
In1 La5 La4 26 2_565 121.56(2) ?
Ru2 La5 La4 28_455 2_565 121.56(2) ?
Ru2 La5 La4 26 2_565 121.56(2) ?
In1 La5 La4 27_455 . 121.56(2) ?
Ru2 La5 La4 27_455 . 121.56(2) ?
In1 La5 La4 25 . 121.56(2) ?
Ru2 La5 La4 25 . 121.56(2) ?
In1 La5 La4 28_455 . 58.44(2) ?
In1 La5 La4 26 . 58.44(2) ?
Ru2 La5 La4 28_455 . 58.44(2) ?
Ru2 La5 La4 26 . 58.44(2) ?
La4 La5 La4 2_565 . 180.0 ?
In1 La5 La2 27_455 28_455 151.770(11) ?
Ru2 La5 La2 27_455 28_455 151.770(11) ?
In1 La5 La2 25 28_455 60.91(2) ?
Ru2 La5 La2 25 28_455 60.91(2) ?
In1 La5 La2 28_455 28_455 101.346(16) ?
In1 La5 La2 26 28_455 53.724(10) ?
Ru2 La5 La2 28_455 28_455 101.346(16) ?
Ru2 La5 La2 26 28_455 53.724(10) ?
La4 La5 La2 2_565 28_455 112.164(9) ?
La4 La5 La2 . 28_455 67.836(9) ?
In1 La5 La2 27_455 7 151.770(11) ?
Ru2 La5 La2 27_455 7 151.770(11) ?
In1 La5 La2 25 7 60.91(2) ?
Ru2 La5 La2 25 7 60.91(2) ?
In1 La5 La2 28_455 7 53.724(10) ?
In1 La5 La2 26 7 101.346(16) ?
Ru2 La5 La2 28_455 7 53.724(10) ?
Ru2 La5 La2 26 7 101.346(16) ?
La4 La5 La2 2_565 7 112.164(9) ?
La4 La5 La2 . 7 67.836(9) ?
La2 La5 La2 28_455 7 55.12(2) ?
In1 La5 La2 27_455 8_565 53.724(10) ?
Ru2 La5 La2 27_455 8_565 53.724(10) ?
In1 La5 La2 25 8_565 101.346(16) ?
Ru2 La5 La2 25 8_565 101.346(16) ?
In1 La5 La2 28_455 8_565 151.770(11) ?
In1 La5 La2 26 8_565 60.91(2) ?
Ru2 La5 La2 28_455 8_565 151.770(11) ?
Ru2 La5 La2 26 8_565 60.91(2) ?
La4 La5 La2 2_565 8_565 67.836(9) ?
La4 La5 La2 . 8_565 112.164(9) ?
La2 La5 La2 28_455 8_565 98.183(7) ?
La2 La5 La2 7 8_565 152.21(2) ?
In1 La5 La2 27_455 25 53.724(10) ?
Ru2 La5 La2 27_455 25 53.724(10) ?
In1 La5 La2 25 25 101.346(16) ?
Ru2 La5 La2 25 25 101.346(16) ?
In1 La5 La2 28_455 25 60.91(2) ?
In1 La5 La2 26 25 151.770(11) ?
Ru2 La5 La2 28_455 25 60.91(2) ?
Ru2 La5 La2 26 25 151.770(11) ?
La4 La5 La2 2_565 25 67.836(9) ?
La4 La5 La2 . 25 112.164(9) ?
La2 La5 La2 28_455 25 152.21(2) ?
La2 La5 La2 7 25 98.183(7) ?
La2 La5 La2 8_565 25 106.69(2) ?
In1 La5 La2 27_455 6_565 60.91(2) ?
Ru2 La5 La2 27_455 6_565 60.91(2) ?
In1 La5 La2 25 6_565 151.770(11) ?
Ru2 La5 La2 25 6_565 151.770(11) ?
In1 La5 La2 28_455 6_565 101.346(16) ?
In1 La5 La2 26 6_565 53.724(10) ?
Ru2 La5 La2 28_455 6_565 101.346(16) ?
Ru2 La5 La2 26 6_565 53.724(10) ?
La4 La5 La2 2_565 6_565 112.164(9) ?
La4 La5 La2 . 6_565 67.836(9) ?
La2 La5 La2 28_455 6_565 106.69(2) ?
La2 La5 La2 7 6_565 135.671(18) ?
La2 La5 La2 8_565 6_565 53.130(19) ?
La2 La5 La2 25 6_565 98.183(7) ?
In1 La5 La2 27_455 26 60.91(2) ?
Ru2 La5 La2 27_455 26 60.91(2) ?
In1 La5 La2 25 26 151.770(11) ?
Ru2 La5 La2 25 26 151.770(11) ?
In1 La5 La2 28_455 26 53.724(10) ?
In1 La5 La2 26 26 101.346(16) ?
Ru2 La5 La2 28_455 26 53.724(10) ?
Ru2 La5 La2 26 26 101.346(16) ?
La4 La5 La2 2_565 26 112.164(9) ?
La4 La5 La2 . 26 67.836(9) ?
La2 La5 La2 28_455 26 135.671(18) ?
La2 La5 La2 7 26 106.69(2) ?
La2 La5 La2 8_565 26 98.183(7) ?
La2 La5 La2 25 26 53.130(19) ?
La2 La5 La2 6_565 26 55.12(2) ?
In1 La5 La2 27_455 27_455 101.346(16) ?
Ru2 La5 La2 27_455 27_455 101.346(16) ?
In1 La5 La2 25 27_455 53.724(10) ?
Ru2 La5 La2 25 27_455 53.724(10) ?
In1 La5 La2 28_455 27_455 151.770(11) ?
In1 La5 La2 26 27_455 60.91(2) ?
Ru2 La5 La2 28_455 27_455 151.770(11) ?
Ru2 La5 La2 26 27_455 60.91(2) ?
La4 La5 La2 2_565 27_455 67.836(9) ?
La4 La5 La2 . 27_455 112.164(9) ?
La2 La5 La2 28_455 27_455 53.130(19) ?
La2 La5 La2 7 27_455 98.183(7) ?
La2 La5 La2 8_565 27_455 55.12(2) ?
La2 La5 La2 25 27_455 135.671(18) ?
La2 La5 La2 6_565 27_455 98.183(7) ?
La2 La5 La2 26 27_455 152.21(2) ?
In1 La5 La2 27_455 5 101.346(16) ?
Ru2 La5 La2 27_455 5 101.346(16) ?
In1 La5 La2 25 5 53.724(10) ?
Ru2 La5 La2 25 5 53.724(10) ?
In1 La5 La2 28_455 5 60.91(2) ?
In1 La5 La2 26 5 151.770(11) ?
Ru2 La5 La2 28_455 5 60.91(2) ?
Ru2 La5 La2 26 5 151.770(11) ?
La4 La5 La2 2_565 5 67.836(9) ?
La4 La5 La2 . 5 112.164(9) ?
La2 La5 La2 28_455 5 98.183(7) ?
La2 La5 La2 7 5 53.130(19) ?
La2 La5 La2 8_565 5 135.671(18) ?
La2 La5 La2 25 5 55.12(2) ?
La2 La5 La2 6_565 5 152.21(2) ?
La2 La5 La2 26 5 98.183(7) ?
La2 La5 La2 27_455 5 106.69(2) ?
La2 Ru1 La2 7_655 28 82.28(5) ?
La2 Ru1 La3 7_655 . 137.34(3) ?
La2 Ru1 La3 28 . 137.34(3) ?
La2 Ru1 La1 7_655 28 129.38(7) ?
La2 Ru1 La1 28 28 80.57(3) ?
La3 Ru1 La1 . 28 81.52(4) ?
La2 Ru1 La1 7_655 7_655 80.57(3) ?
La2 Ru1 La1 28 7_655 129.38(7) ?
La3 Ru1 La1 . 7_655 81.52(4) ?
La1 Ru1 La1 28 7_655 74.69(5) ?
La2 Ru1 La4 7_655 1_655 91.71(5) ?
La2 Ru1 La4 28 1_655 91.71(5) ?
La3 Ru1 La4 . 1_655 75.27(6) ?
La1 Ru1 La4 28 1_655 135.90(4) ?
La1 Ru1 La4 7_655 1_655 135.90(4) ?
La2 Ru1 La1 7_655 1_655 67.76(2) ?
La2 Ru1 La1 28 1_655 141.71(5) ?
La3 Ru1 La1 . 1_655 69.77(3) ?
La1 Ru1 La1 28 1_655 136.97(5) ?
La1 Ru1 La1 7_655 1_655 70.03(2) ?
La4 Ru1 La1 1_655 1_655 66.92(3) ?
La2 Ru1 La1 7_655 32 141.71(5) ?
La2 Ru1 La1 28 32 67.76(2) ?
La3 Ru1 La1 . 32 69.77(3) ?
La1 Ru1 La1 28 32 70.03(2) ?
La1 Ru1 La1 7_655 32 136.97(5) ?
La4 Ru1 La1 1_655 32 66.92(3) ?
La1 Ru1 La1 1_655 32 124.26(6) ?
La5 Ru2 La2 25 28 132.69(3) ?
La5 Ru2 La2 25 7_655 132.69(3) ?
La2 Ru2 La2 28 7_655 69.50(4) ?
La5 Ru2 La2 25 29 76.61(3) ?
La2 Ru2 La2 28 29 69.49(3) ?
La2 Ru2 La2 7_655 29 138.87(3) ?
La5 Ru2 La2 25 3_655 76.61(3) ?
La2 Ru2 La2 28 3_655 138.87(3) ?
La2 Ru2 La2 7_655 3_655 69.49(3) ?
La2 Ru2 La2 29 3_655 150.98(5) ?
La5 Ru2 La4 25 26_545 69.62(3) ?
La2 Ru2 La4 28 26_545 132.16(3) ?
La2 Ru2 La4 7_655 26_545 132.16(3) ?
La2 Ru2 La4 29 26_545 80.19(2) ?
La2 Ru2 La4 3_655 26_545 80.19(2) ?
La5 Ru2 La1 25 28 124.03(3) ?
La2 Ru2 La1 28 28 67.79(3) ?
La2 Ru2 La1 7_655 28 102.52(4) ?
La2 Ru2 La1 29 28 64.082(19) ?
La2 Ru2 La1 3_655 28 124.96(4) ?
La4 Ru2 La1 26_545 28 65.88(3) ?
La5 Ru2 La1 25 7_655 124.03(3) ?
La2 Ru2 La1 28 7_655 102.52(4) ?
La2 Ru2 La1 7_655 7_655 67.79(3) ?
La2 Ru2 La1 29 7_655 124.96(4) ?
La2 Ru2 La1 3_655 7_655 64.082(19) ?
La4 Ru2 La1 26_545 7_655 65.88(3) ?
La1 Ru2 La1 28 7_655 62.89(3) ?
La5 Ru2 La2 25 31 71.20(3) ?
La2 Ru2 La2 28 31 63.90(3) ?
La2 Ru2 La2 7_655 31 97.55(3) ?
La2 Ru2 La2 29 31 61.12(2) ?
La2 Ru2 La2 3_655 31 119.17(4) ?
La4 Ru2 La2 26_545 31 129.84(4) ?
La1 Ru2 La2 28 31 115.849(17) ?
La1 Ru2 La2 7_655 31 163.52(4) ?
La5 Ru2 La2 25 4_655 71.20(3) ?
La2 Ru2 La2 28 4_655 97.55(3) ?
La2 Ru2 La2 7_655 4_655 63.90(3) ?
La2 Ru2 La2 29 4_655 119.17(4) ?
La2 Ru2 La2 3_655 4_655 61.12(2) ?
La4 Ru2 La2 26_545 4_655 129.84(4) ?
La1 Ru2 La2 28 4_655 163.52(4) ?
La1 Ru2 La2 7_655 4_655 115.849(17) ?
La2 Ru2 La2 31 4_655 60.15(3) ?
La1 Ru3 La1 10_554 28 77.21(4) ?
La1 Ru3 La1 10_554 7_655 120.29(7) ?
La1 Ru3 La1 28 7_655 74.08(4) ?
La1 Ru3 La1 10_554 22_655 74.08(4) ?
La1 Ru3 La1 28 22_655 120.29(7) ?
La1 Ru3 La1 7_655 22_655 77.21(4) ?
La1 Ru3 La3 10_554 10_454 76.459(16) ?
La1 Ru3 La3 28 10_454 76.459(16) ?
La1 Ru3 La3 7_655 10_454 140.924(12) ?
La1 Ru3 La3 22_655 10_454 140.924(12) ?
La1 Ru3 La3 10_554 26_645 140.924(12) ?
La1 Ru3 La3 28 26_645 140.924(12) ?
La1 Ru3 La3 7_655 26_645 76.459(16) ?
La1 Ru3 La3 22_655 26_645 76.459(16) ?
La3 Ru3 La3 10_454 26_645 114.01(7) ?
La1 Ru3 La4 10_554 10_554 73.911(15) ?
La1 Ru3 La4 28 10_554 142.318(12) ?
La1 Ru3 La4 7_655 10_554 142.317(12) ?
La1 Ru3 La4 22_655 10_554 73.911(15) ?
La3 Ru3 La4 10_454 10_554 73.66(3) ?
La3 Ru3 La4 26_645 10_554 73.66(3) ?
La1 Ru3 La4 10_554 26_545 142.317(12) ?
La1 Ru3 La4 28 26_545 73.911(15) ?
La1 Ru3 La4 7_655 26_545 73.911(15) ?
La1 Ru3 La4 22_655 26_545 142.318(12) ?
La3 Ru3 La4 10_454 26_545 73.66(3) ?
La3 Ru3 La4 26_645 26_545 73.66(3) ?
La4 Ru3 La4 10_554 26_545 117.80(7) ?
La1 Ru4 La1 3 7 77.36(3) ?
La1 Ru4 La1 3 . 124.21(6) ?
La1 Ru4 La1 7 . 77.36(3) ?
La1 Ru4 La1 3 6 77.36(3) ?
La1 Ru4 La1 7 6 124.21(6) ?
La1 Ru4 La1 . 6 77.36(3) ?
La1 Ru4 La2 3 . 138.418(17) ?
La1 Ru4 La2 7 . 143.716(18) ?
La1 Ru4 La2 . . 75.350(16) ?
La1 Ru4 La2 6 . 71.881(16) ?
La1 Ru4 La2 3 7 143.716(18) ?
La1 Ru4 La2 7 7 75.350(16) ?
La1 Ru4 La2 . 7 71.881(16) ?
La1 Ru4 La2 6 7 138.418(17) ?
La2 Ru4 La2 . 7 73.74(3) ?
La1 Ru4 La2 3 3 75.350(16) ?
La1 Ru4 La2 7 3 71.881(16) ?
La1 Ru4 La2 . 3 138.418(17) ?
La1 Ru4 La2 6 3 143.716(18) ?
La2 Ru4 La2 . 3 116.11(6) ?
La2 Ru4 La2 7 3 73.74(3) ?
La1 Ru4 La2 3 6 71.881(16) ?
La1 Ru4 La2 7 6 138.418(17) ?
La1 Ru4 La2 . 6 143.716(18) ?
La1 Ru4 La2 6 6 75.350(16) ?
La2 Ru4 La2 . 6 73.74(3) ?
La2 Ru4 La2 7 6 116.11(6) ?
La2 Ru4 La2 3 6 73.74(3) ?
La2 Ru5 La2 5 3 139.13(3) ?
La2 Ru5 La2 5 6 143.22(3) ?
La2 Ru5 La2 3 6 75.781(11) ?
La2 Ru5 La2 5 2 75.781(11) ?
La2 Ru5 La2 3 2 143.22(3) ?
La2 Ru5 La2 6 2 74.64(3) ?
La2 Ru5 La2 5 8 120.58(2) ?
La2 Ru5 La2 3 8 74.64(3) ?
La2 Ru5 La2 6 8 71.96(3) ?
La2 Ru5 La2 2 8 75.781(11) ?
La2 Ru5 La2 5 . 74.64(3) ?
La2 Ru5 La2 3 . 120.58(2) ?
La2 Ru5 La2 6 . 75.781(11) ?
La2 Ru5 La2 2 . 71.96(3) ?
La2 Ru5 La2 8 . 139.13(3) ?
La2 Ru5 La2 5 4 75.781(11) ?
La2 Ru5 La2 3 4 71.96(3) ?
La2 Ru5 La2 6 4 139.13(3) ?
La2 Ru5 La2 2 4 120.58(2) ?
La2 Ru5 La2 8 4 75.781(11) ?
La2 Ru5 La2 . 4 143.22(3) ?
La2 Ru5 La2 5 7 71.96(3) ?
La2 Ru5 La2 3 7 75.781(11) ?
La2 Ru5 La2 6 7 120.58(2) ?
La2 Ru5 La2 2 7 139.13(3) ?
La2 Ru5 La2 8 7 143.22(3) ?
La2 Ru5 La2 . 7 75.781(11) ?
La2 Ru5 La2 4 7 74.64(3) ?
La1 In2 La1 . 17 180.00(3) ?
La1 In2 La1 . 7 70.717(10) ?
La1 In2 La1 17 7 109.283(10) ?
La1 In2 La1 . 3 109.85(2) ?
La1 In2 La1 17 3 70.15(2) ?
La1 In2 La1 7 3 70.717(10) ?
La1 In2 La1 . 6 70.717(10) ?
La1 In2 La1 17 6 109.283(10) ?
La1 In2 La1 7 6 109.85(2) ?
La1 In2 La1 3 6 70.717(10) ?
La1 In2 La1 . 22 109.283(10) ?
La1 In2 La1 17 22 70.717(10) ?
La1 In2 La1 7 22 70.15(2) ?
La1 In2 La1 3 22 109.283(10) ?
La1 In2 La1 6 22 180.00(3) ?
La1 In2 La1 . 19 70.15(2) ?
La1 In2 La1 17 19 109.85(2) ?
La1 In2 La1 7 19 109.283(10) ?
La1 In2 La1 3 19 180.00(2) ?
La1 In2 La1 6 19 109.283(10) ?
La1 In2 La1 22 19 70.717(10) ?
La1 In2 La1 . 23 109.283(10) ?
La1 In2 La1 17 23 70.717(10) ?
La1 In2 La1 7 23 180.00(2) ?
La1 In2 La1 3 23 109.283(10) ?
La1 In2 La1 6 23 70.15(2) ?
La1 In2 La1 22 23 109.85(2) ?
La1 In2 La1 19 23 70.717(10) ?

loop_
_geom_bond_atom_site_label_1
_geom_bond_atom_site_label_2
_geom_bond_site_symmetry_2
_geom_bond_distance
_geom_bond_publ_flag
La1 Ru1 28_455 3.0174(15) ?
La1 Ru3 10_454 3.0385(12) ?
La1 Ru4 . 3.0550(10) ?
La1 In2 . 3.2992(6) ?
La1 In1 28_455 3.5084(13) ?
La1 Ru2 28_455 3.5084(13) ?
La1 Ru1 1_455 3.5875(11) ?
La1 La2 7 3.6299(9) ?
La1 La1 29 3.6607(13) ?
La1 La4 . 3.7600(7) ?
La1 La3 1_455 3.7653(7) ?
La1 La2 . 3.7798(9) ?
La1 La1 19 3.7919(11) ?
La1 La1 7 3.8185(9) ?
La1 La1 6 3.8185(9) ?
La1 La3 10_454 3.8822(12) ?
La2 Ru1 28_455 2.8235(14) ?
La2 Ru5 . 3.0565(7) ?
La2 Ru4 . 3.1286(11) ?
La2 In1 28_455 3.2592(13) ?
La2 Ru2 28_455 3.2592(13) ?
La2 In1 3_655 3.3276(8) ?
La2 Ru2 3_655 3.3276(8) ?
La2 La2 2 3.5915(13) ?
La2 La1 6 3.6299(9) ?
La2 La2 5 3.7060(13) ?
La2 In1 4_655 3.7068(12) ?
La2 Ru2 4_655 3.7068(12) ?
La2 La2 29 3.7154(14) ?
La2 La2 6 3.7544(10) ?
La2 La2 7 3.7544(10) ?
La2 La5 25 4.0154(7) ?
La2 La4 26_545 4.3365(10) ?
La3 Ru1 19 2.9278(17) ?
La3 Ru1 . 2.9278(17) ?
La3 Ru3 10_554 3.0463(16) ?
La3 Ru3 26_655 3.0463(16) ?
La3 La4 1_655 3.7536(13) ?
La3 La4 17_665 3.7536(13) ?
La3 La1 1_655 3.7653(7) ?
La3 La1 13_554 3.7653(7) ?
La3 La1 19_655 3.7653(7) ?
La3 La1 32 3.7653(7) ?
La3 La1 10_554 3.8822(12) ?
La3 La1 22_655 3.8822(12) ?
La3 La1 28 3.8822(12) ?
La3 La1 7_655 3.8822(12) ?
La4 Ru1 3_665 3.2082(19) ?
La4 Ru1 1_455 3.2082(19) ?
La4 Ru3 26 3.2115(15) ?
La4 Ru3 10_454 3.2115(15) ?
La4 In1 28_455 3.4047(15) ?
La4 In1 26 3.4047(15) ?
La4 Ru2 28_455 3.4047(15) ?
La4 Ru2 26 3.4047(15) ?
La4 La5 . 3.7457(13) ?
La4 La3 1_455 3.7536(13) ?
La4 La3 17_665 3.7536(13) ?
La4 La1 29 3.7600(7) ?
La4 La1 32_455 3.7600(7) ?
La4 La1 3_565 3.7600(7) ?
La4 La2 6_565 4.3365(10) ?
La4 La2 26 4.3365(10) ?
La4 La2 7 4.3365(10) ?
La4 La2 28_455 4.3365(10) ?
La5 In1 27_455 3.1464(14) ?
La5 Ru2 27_455 3.1464(14) ?
La5 In1 25 3.1464(14) ?
La5 Ru2 25 3.1464(14) ?
La5 In1 28_455 3.1464(14) ?
La5 In1 26 3.1464(14) ?
La5 Ru2 28_455 3.1464(14) ?
La5 Ru2 26 3.1464(14) ?
La5 La4 2_565 3.7457(13) ?
La5 La2 28_455 4.0154(7) ?
La5 La2 7 4.0154(7) ?
La5 La2 8_565 4.0154(7) ?
La5 La2 25 4.0154(7) ?
La5 La2 6_565 4.0154(7) ?
La5 La2 26 4.0154(7) ?
La5 La2 27_455 4.0154(7) ?
La5 La2 5 4.0154(7) ?
Ru1 La2 7_655 2.8235(14) ?
Ru1 La2 28 2.8235(14) ?
Ru1 La1 28 3.0174(15) ?
Ru1 La1 7_655 3.0174(15) ?
Ru1 La4 1_655 3.2082(19) ?
Ru1 La1 1_655 3.5875(11) ?
Ru1 La1 32 3.5875(11) ?
Ru2 La5 25 3.1464(14) ?
Ru2 La2 28 3.2592(13) ?
Ru2 La2 7_655 3.2592(13) ?
Ru2 La2 29 3.3276(8) ?
Ru2 La2 3_655 3.3276(8) ?
Ru2 La4 26_545 3.4047(15) ?
Ru2 La1 28 3.5084(13) ?
Ru2 La1 7_655 3.5084(13) ?
Ru2 La2 31 3.7068(12) ?
Ru2 La2 4_655 3.7068(12) ?
Ru3 La1 10_554 3.0385(12) ?
Ru3 La1 28 3.0385(12) ?
Ru3 La1 7_655 3.0385(12) ?
Ru3 La1 22_655 3.0385(12) ?
Ru3 La3 10_454 3.0463(16) ?
Ru3 La3 26_645 3.0463(16) ?
Ru3 La4 10_554 3.2115(15) ?
Ru3 La4 26_545 3.2115(15) ?
Ru4 La1 3 3.0550(10) ?
Ru4 La1 7 3.0550(10) ?
Ru4 La1 6 3.0550(10) ?
Ru4 La2 7 3.1286(11) ?
Ru4 La2 3 3.1286(11) ?
Ru4 La2 6 3.1286(11) ?
Ru5 La2 5 3.0565(7) ?
Ru5 La2 3 3.0565(7) ?
Ru5 La2 6 3.0565(7) ?
Ru5 La2 2 3.0565(7) ?
Ru5 La2 8 3.0565(7) ?
Ru5 La2 4 3.0565(7) ?
Ru5 La2 7 3.0565(7) ?
In2 La1 17 3.2992(6) ?
In2 La1 7 3.2992(6) ?
In2 La1 3 3.2992(6) ?
In2 La1 6 3.2992(6) ?
In2 La1 22 3.2992(6) ?
In2 La1 19 3.2992(6) ?
In2 La1 23 3.2992(6) ?
